data_9010875
loop_
_publ_author_name
'Vinograd, V. L.'
'Winkler, B.'
'Wilson, D. J.'
'Putnis, A.'
'Gale, J. D.'

_publ_section_title
;Monte Carlo simulation of mixing in Ca3Fe2Ge3O12-Ca4Ge4O12 garnets and
 implications for the thermodynamic stability of pyrope-majorite solid
 solution Sample: SLEC
;
_journal_name_full 'Physics and Chemistry of Minerals'
_journal_page_first 533
_journal_page_last 544
_journal_paper_doi 10.1007/s00269-006-0099-5
_journal_volume 33
_journal_year 2006
_chemical_formula_structural Ca4Ge4O12
_chemical_formula_sum 'Ca Ge O3'
_symmetry_space_group_name_H-M 'I 41/a'
_cell_angle_alpha 90
_cell_angle_beta 90
_cell_angle_gamma 90
_cell_length_a 12.539
_cell_length_b 12.539
_cell_length_c 12.34
_cell_formula_units_Z 32
_cell_volume 1940.175
_database_code_amcsd 0009045
_exptl_crystal_density_diffrn 4.401
_cod_database_code 9010875
_amcsd_formula_title Ca4Ge4O12

loop_
_space_group_symop_operation_xyz
x,y,z
1/2+x,1/2+y,1/2+z
1/4+y,3/4-x,1/4-z
3/4+y,1/4-x,3/4-z
1/4-y,3/4+x,1/4+z
3/4-y,1/4+x,3/4+z
1/2+x,y,1/2-z
+x,1/2+y,-z
1/2-x,-y,1/2+z
-x,1/2-y,+z
1/4-y,1/4+x,3/4-z
3/4-y,3/4+x,1/4-z
1/4+y,1/4-x,3/4+z
3/4+y,3/4-x,1/4+z
-x,-y,-z
1/2-x,1/2-y,1/2-z

loop_
_atom_site_label
_atom_site_fract_x
_atom_site_fract_y
_atom_site_fract_z
Ca1 0.12510 0.00760 0.25670
Ca2 0.00000 0.25000 0.62450
Ca3 0.00000 0.00000 0.50000
Ge1 0.00000 0.25000 0.37500
Ge2 0.00000 0.25000 0.87500
Ge3 0.12660 0.01660 0.75950
Ge4 0.00000 0.00000 0.00000
O1 0.03010 0.06500 0.67500
O2 0.04600 0.96220 0.86390
O3 0.22390 0.11150 0.80430
O4 0.20890 0.92340 0.70430
O5 0.93440 0.16750 0.46530
O6 0.89640 0.21640 0.78730

loop_
_cod_related_entry_id
_cod_related_entry_database
_cod_related_entry_code
1 AMCSD 0009045
